data_7027973
loop_
_publ_author_name
'Kuang, Shan-Ming'
'Zhang, Zheng-Zhi'
'Wang, Qi-Guang'
'Mak, Thomas C. W.'

_publ_section_title
;
 Binuclear silver(I) complexes with polydentate phosphine ligands
 2-(diphenylphosphino)-6-[3-(2&#x2032;-pyridyl)pyrazol-1-yl]pyridine and
 2-(diphenylphosphino)-6-(pyrazol-1-yl)pyridine
;
_journal_issue 17
_journal_name_full 'Journal of the Chemical Society, Dalton Transactions'
_journal_page_first 2927
_journal_paper_doi 10.1039/a803704c
_journal_year 1998
_chemical_compound_source synthesized
_chemical_formula_sum 'C50 H38 Ag2 Cl2 N8 O8 P2'
_chemical_formula_weight 1227.46
_chemical_name_common 1
_chemical_name_systematic
; 
 ? 
;
_space_group_IT_number 165
_symmetry_cell_setting P-3c1
_symmetry_space_group_name_Hall '-P 3 2"c'
_symmetry_space_group_name_H-M 'P -3 c 1'
_atom_sites_solution_hydrogens geom
_atom_sites_solution_primary direct
_atom_sites_solution_secondary difmap
_audit_creation_method SHELXL
_cell_angle_alpha 90.00
_cell_angle_beta 90.00
_cell_angle_gamma 120.00
_cell_formula_units_Z 6
_cell_length_a 23.173(3)
_cell_length_b 23.173(3)
_cell_length_c 18.795(4)
_cell_measurement_temperature 293(2)
_cell_volume 8741(2)
_computing_cell_refinement BIOTEX
_computing_data_collection RASIX
_computing_data_reduction BIOTEX
_computing_molecular_graphics 'SIEMENS SHELXTL PC'
_computing_structure_refinement 'SHELXL-93 (Sheldrick, 1993)'
_computing_structure_solution 'SHELXS-86 (Sheldrick, 1990)'
_diffrn_ambient_temperature 293(2)
_diffrn_measurement_device 'Rigaku RAXIS IIC'
_diffrn_measurement_method IP
_diffrn_radiation_monochromator graphite
_diffrn_radiation_source 'fine-focus sealed tube'
_diffrn_radiation_type MoK\a
_diffrn_radiation_wavelength 0.71073
_diffrn_reflns_av_R_equivalents 0.0485
_diffrn_reflns_av_sigmaI/netI 0.0369
_diffrn_reflns_limit_h_max 28
_diffrn_reflns_limit_h_min 0
_diffrn_reflns_limit_k_max 24
_diffrn_reflns_limit_k_min -28
_diffrn_reflns_limit_l_max 22
_diffrn_reflns_limit_l_min -22
_diffrn_reflns_number 22164
_diffrn_reflns_theta_max 25.59
_diffrn_reflns_theta_min 1.01
_exptl_absorpt_coefficient_mu 0.873
_exptl_absorpt_correction_T_max 1.118
_exptl_absorpt_correction_T_min 0.820
_exptl_absorpt_correction_type ABSCOR
_exptl_crystal_colour colorless
_exptl_crystal_density_diffrn 1.399
_exptl_crystal_description prism
_exptl_crystal_F_000 3696
_exptl_crystal_size_max 0.65
_exptl_crystal_size_mid 0.69
_exptl_crystal_size_min 0.38
_refine_diff_density_max 0.837
_refine_diff_density_min -0.620
_refine_diff_density_rms 0.216
_refine_ls_extinction_method none
_refine_ls_goodness_of_fit_all 1.391
_refine_ls_goodness_of_fit_obs 1.396
_refine_ls_matrix_type full
_refine_ls_number_parameters 325
_refine_ls_number_reflns 5210
_refine_ls_number_restraints 0
_refine_ls_restrained_S_all 1.391
_refine_ls_restrained_S_obs 1.396
_refine_ls_R_factor_all 0.0926
_refine_ls_R_factor_obs 0.0686
_refine_ls_shift/esd_max -0.298
_refine_ls_shift/esd_mean 0.051
_refine_ls_structure_factor_coef Fsqd
_refine_ls_weighting_details 'w=1/[\s^2^(Fo^2^)+(0.1000P)^2^+0.0000P] where P=(Fo^2^+2Fc^2^)/3'
_refine_ls_weighting_scheme calc
_refine_ls_wR_factor_all 0.1950
_refine_ls_wR_factor_obs 0.1825
_reflns_number_observed 4550
_reflns_number_total 5210
_reflns_observed_criterion >2sigma(I)
_cod_data_source_file C803704sup1.cif
_cod_data_source_block 1
_cod_depositor_comments
;
The following automatic conversions were performed:

'_refine_ls_weighting_scheme' value 'calc
w=1/[\s^2^(Fo^2^)+(0.1000P)^2^+0.0000P] where P=(Fo^2^+2Fc^2^)/3' was
changed to 'calc'. New tag '_refine_ls_weighting_details' was
created. The value of the new tag was set to
'w=1/[\s^2^(Fo^2^)+(0.1000P)^2^+0.0000P] where P=(Fo^2^+2Fc^2^)/3'.

Automatic conversion script
Id: cif_fix_values 3143 2015-03-26 13:38:13Z robertas 
;
_cod_original_cell_volume 8740.5(25)
_cod_original_sg_symbol_H-M trigonal
_cod_database_code 7027973

loop_
_symmetry_equiv_pos_as_xyz
'x, y, z'
'-y, x-y, z'
'-x+y, -x, z'
'y, x, -z+1/2'
'x-y, -y, -z+1/2'
'-x, -x+y, -z+1/2'
'-x, -y, -z'
'y, -x+y, -z'
'x-y, x, -z'
'-y, -x, z-1/2'
'-x+y, y, z-1/2'
'x, x-y, z-1/2'

loop_
_atom_site_aniso_label
_atom_site_aniso_U_11
_atom_site_aniso_U_22
_atom_site_aniso_U_33
_atom_site_aniso_U_23
_atom_site_aniso_U_13
_atom_site_aniso_U_12
Ag1 0.0754(3) 0.0902(3) 0.0763(3) 0.0083(2) 0.0083(2) 0.0389(2)
P1 0.0680(8) 0.0766(8) 0.0703(7) 0.0054(6) 0.0033(6) 0.0333(6)
C1 0.094(5) 0.117(5) 0.117(5) -0.029(4) 0.008(4) 0.026(4)
C2 0.131(8) 0.156(8) 0.153(8) -0.068(6) -0.018(6) 0.018(7)
C3 0.085(5) 0.147(8) 0.159(8) -0.004(7) -0.019(5) 0.008(5)
C4 0.080(5) 0.157(8) 0.144(7) -0.012(6) -0.009(4) 0.046(5)
C5 0.072(4) 0.118(5) 0.112(5) -0.007(4) -0.004(3) 0.040(4)
C6 0.069(3) 0.082(3) 0.081(3) 0.006(3) -0.002(2) 0.030(3)
C7 0.091(4) 0.084(4) 0.098(4) 0.011(3) -0.012(3) 0.038(3)
C8 0.108(5) 0.085(4) 0.145(6) 0.014(4) -0.024(4) 0.052(4)
C9 0.097(5) 0.086(4) 0.166(7) -0.004(4) -0.006(4) 0.056(4)
C10 0.124(5) 0.107(5) 0.108(4) 0.005(4) 0.020(4) 0.073(4)
C11 0.097(4) 0.092(4) 0.090(3) 0.016(3) 0.019(3) 0.058(3)
C12 0.065(3) 0.071(3) 0.081(3) 0.007(2) 0.001(2) 0.034(3)
C13 0.070(3) 0.072(3) 0.068(2) 0.003(2) 0.009(2) 0.038(2)
C14 0.067(3) 0.085(4) 0.097(4) 0.013(3) 0.000(3) 0.034(3)
Cl1 0.0880(9) 0.1119(11) 0.0770(7) -0.0011(7) -0.0039(6) 0.0591(8)
O1 0.186(5) 0.148(4) 0.112(3) -0.007(3) 0.003(3) 0.125(4)
O2 0.085(3) 0.200(6) 0.156(5) 0.006(4) -0.019(3) 0.034(4)
O3 0.128(4) 0.145(4) 0.092(3) -0.016(3) -0.026(2) 0.095(3)
O4 0.151(4) 0.154(4) 0.086(3) 0.003(3) 0.014(3) 0.100(4)
N1 0.069(2) 0.069(2) 0.076(2) 0.001(2) 0.007(2) 0.037(2)
N2 0.069(2) 0.065(2) 0.090(3) -0.002(2) 0.000(2) 0.036(2)
N3 0.073(3) 0.070(2) 0.075(2) -0.007(2) -0.003(2) 0.037(2)
N4 0.077(3) 0.098(3) 0.066(2) -0.010(2) -0.010(2) 0.039(3)
C15 0.088(4) 0.090(4) 0.093(4) 0.025(3) 0.006(3) 0.036(3)
C16 0.075(3) 0.088(4) 0.084(3) 0.012(3) 0.001(3) 0.045(3)
C17 0.065(3) 0.070(3) 0.074(3) -0.003(2) 0.000(2) 0.038(2)
C18 0.098(4) 0.074(4) 0.149(6) 0.014(4) -0.008(4) 0.048(3)
C19 0.077(4) 0.068(4) 0.161(6) 0.001(4) -0.013(4) 0.026(3)
C20 0.073(3) 0.068(3) 0.091(3) -0.017(3) 0.001(3) 0.035(3)
C21 0.074(3) 0.085(4) 0.078(3) -0.023(3) -0.003(2) 0.039(3)
C22 0.083(4) 0.091(4) 0.111(4) -0.032(3) -0.005(3) 0.041(3)
C23 0.076(4) 0.130(6) 0.113(5) -0.052(5) -0.018(3) 0.044(4)
C24 0.088(4) 0.154(7) 0.083(4) -0.025(4) -0.024(3) 0.058(5)
C25 0.096(4) 0.116(5) 0.080(3) -0.002(3) -0.011(3) 0.051(4)

loop_
_atom_site_label
_atom_site_type_symbol
_atom_site_fract_x
_atom_site_fract_y
_atom_site_fract_z
_atom_site_U_iso_or_equiv
_atom_site_thermal_displace_type
_atom_site_occupancy
_atom_site_calc_flag
_atom_site_refinement_flags
Ag1 Ag 0.33435(2) 0.45896(2) 0.08523(2) 0.0817(2) Uani 1 d .
P1 P 0.25029(7) 0.42200(7) 0.17281(7) 0.0729(4) Uani 1 d .
C1 C 0.1615(4) 0.3136(4) 0.0961(4) 0.121(2) Uani 1 d .
H1A H 0.2014(4) 0.3184(4) 0.0750(4) 0.080 Uiso 1 d R
C2 C 0.0982(5) 0.2640(5) 0.0752(5) 0.171(4) Uani 1 d .
H2A H 0.0937(5) 0.2335(5) 0.0382(5) 0.080 Uiso 1 d R
C3 C 0.0429(4) 0.2587(5) 0.1078(6) 0.152(4) Uani 1 d .
H3A H -0.0006(4) 0.2244(5) 0.0933(6) 0.080 Uiso 1 d R
C4 C 0.0485(4) 0.3012(5) 0.1591(5) 0.133(3) Uani 1 d .
H4A H 0.0087(4) 0.2956(5) 0.1814(5) 0.080 Uiso 1 d R
C5 C 0.1098(3) 0.3504(4) 0.1803(4) 0.104(2) Uani 1 d .
H5A H 0.1142(3) 0.3815(4) 0.2165(4) 0.080 Uiso 1 d R
C6 C 0.1672(3) 0.3572(3) 0.1490(3) 0.0808(14) Uani 1 d .
C7 C 0.2384(3) 0.5340(3) 0.1593(3) 0.094(2) Uani 1 d .
H7A H 0.2449(3) 0.5293(3) 0.1097(3) 0.080 Uiso 1 d R
C8 C 0.2294(3) 0.5846(3) 0.1822(5) 0.111(2) Uani 1 d .
H8A H 0.2289(3) 0.6155(3) 0.1486(5) 0.080 Uiso 1 d R
C9 C 0.2211(3) 0.5918(3) 0.2541(5) 0.112(2) Uani 1 d .
H9A H 0.2144(3) 0.6274(3) 0.2699(5) 0.080 Uiso 1 d R
C10 C 0.2218(4) 0.5478(3) 0.3017(4) 0.107(2) Uani 1 d .
H10A H 0.2157(4) 0.5529(3) 0.3513(4) 0.080 Uiso 1 d R
C11 C 0.2302(3) 0.4956(3) 0.2792(3) 0.088(2) Uani 1 d .
H11A H 0.2313(3) 0.4651(3) 0.3130(3) 0.080 Uiso 1 d R
C12 C 0.2390(2) 0.4884(3) 0.2083(3) 0.0728(12) Uani 1 d .
C13 C 0.2729(2) 0.3908(2) 0.2511(2) 0.0689(11) Uani 1 d .
C14 C 0.2297(3) 0.3322(3) 0.2857(3) 0.0848(14) Uani 1 d .
H14A H 0.1847(3) 0.3053(3) 0.2692(3) 0.080 Uiso 1 d R
Cl1 Cl 0.26602(7) 0.38609(8) -0.07115(7) 0.0882(4) Uani 1 d .
O1 O 0.2674(3) 0.4460(3) -0.0503(3) 0.131(2) Uani 1 d .
O2 O 0.2006(3) 0.3343(4) -0.0739(3) 0.164(2) Uani 1 d .
O3 O 0.3019(2) 0.3711(3) -0.0197(2) 0.1100(14) Uani 1 d .
O4 O 0.2949(3) 0.3937(3) -0.1390(2) 0.119(2) Uani 1 d .
N1 N 0.3369(2) 0.4301(2) 0.2713(2) 0.0699(10) Uani 1 d .
N2 N 0.4248(2) 0.4536(2) 0.3459(2) 0.0737(10) Uani 1 d .
N3 N 0.4566(2) 0.4351(2) 0.3926(2) 0.0720(10) Uani 1 d .
N4 N 0.5518(2) 0.4219(2) 0.4659(2) 0.0824(12) Uani 1 d .
C15 C 0.2536(3) 0.3137(3) 0.3440(3) 0.095(2) Uani 1 d .
H15A H 0.2250(3) 0.2732(3) 0.3691(3) 0.080 Uiso 1 d R
C16 C 0.3196(3) 0.3536(3) 0.3656(3) 0.0809(14) Uani 1 d .
H16A H 0.3377(3) 0.3427(3) 0.4060(3) 0.080 Uiso 1 d R
C17 C 0.3577(2) 0.4107(2) 0.3270(2) 0.0677(11) Uani 1 d .
C18 C 0.4652(3) 0.5178(3) 0.3252(4) 0.104(2) Uani 1 d .
H18A H 0.4531(3) 0.5421(3) 0.2929(4) 0.080 Uiso 1 d R
C19 C 0.5235(3) 0.5404(3) 0.3585(4) 0.107(2) Uani 1 d .
H19A H 0.5623(3) 0.5839(3) 0.3548(4) 0.080 Uiso 1 d R
C20 C 0.5172(3) 0.4877(3) 0.4004(3) 0.0773(13) Uani 1 d .
C21 C 0.5664(3) 0.4829(3) 0.4456(3) 0.0791(14) Uani 1 d .
C22 C 0.6256(3) 0.5395(3) 0.4661(3) 0.096(2) Uani 1 d .
H22A H 0.6352(3) 0.5826(3) 0.4497(3) 0.080 Uiso 1 d R
C23 C 0.6707(3) 0.5323(4) 0.5076(4) 0.109(2) Uani 1 d .
H23A H 0.7123(3) 0.5701(4) 0.5215(4) 0.080 Uiso 1 d R
C24 C 0.6541(3) 0.4700(5) 0.5302(3) 0.109(2) Uani 1 d .
H24A H 0.6837(3) 0.4645(5) 0.5614(3) 0.080 Uiso 1 d R
C25 C 0.5953(3) 0.4165(4) 0.5082(3) 0.098(2) Uani 1 d .
H25A H 0.5848(3) 0.3727(4) 0.5232(3) 0.080 Uiso 1 d R

loop_
_atom_type_symbol
_atom_type_description
_atom_type_scat_dispersion_real
_atom_type_scat_dispersion_imag
_atom_type_scat_source
C C 0.0033 0.0016 'International Tables Vol C Tables 4.2.6.8 and 6.1.1.4'
H H 0.0000 0.0000 'International Tables Vol C Tables 4.2.6.8 and 6.1.1.4'
N N 0.0061 0.0033 'International Tables Vol C Tables 4.2.6.8 and 6.1.1.4'
O O 0.0106 0.0060 'International Tables Vol C Tables 4.2.6.8 and 6.1.1.4'
P P 0.1023 0.0942 'International Tables Vol C Tables 4.2.6.8 and 6.1.1.4'
Cl Cl 0.1484 0.1585 'International Tables Vol C Tables 4.2.6.8 and 6.1.1.4'
Ag Ag -0.8971 1.1015 'International Tables Vol C Tables 4.2.6.8 and 6.1.1.4'

loop_
_geom_angle_atom_site_label_1
_geom_angle_atom_site_label_2
_geom_angle_atom_site_label_3
_geom_angle
_geom_angle_site_symmetry_1
_geom_angle_site_symmetry_3
N4 Ag1 P1 144.27(11) 4 .
N4 Ag1 N3 71.4(2) 4 4
P1 Ag1 N3 120.43(10) . 4
C12 P1 C6 104.6(3) . .
C12 P1 C13 103.4(2) . .
C6 P1 C13 105.5(2) . .
C12 P1 Ag1 113.1(2) . .
C6 P1 Ag1 118.1(2) . .
C13 P1 Ag1 110.9(2) . .
C6 C1 C2 119.0(8) . .
C1 C2 C3 120.0(8) . .
C4 C3 C2 121.0(8) . .
C5 C4 C3 120.1(8) . .
C4 C5 C6 120.7(7) . .
C1 C6 C5 119.1(6) . .
C1 C6 P1 117.5(5) . .
C5 C6 P1 123.4(5) . .
C8 C7 C12 120.3(7) . .
C9 C8 C7 120.2(6) . .
C8 C9 C10 119.7(7) . .
C11 C10 C9 120.9(7) . .
C12 C11 C10 119.8(5) . .
C11 C12 C7 119.1(5) . .
C11 C12 P1 123.7(4) . .
C7 C12 P1 117.2(4) . .
N1 C13 C14 122.9(5) . .
N1 C13 P1 113.2(3) . .
C14 C13 P1 123.8(4) . .
C13 C14 C15 117.9(5) . .
O2 Cl1 O4 108.6(4) . .
O2 Cl1 O3 109.4(4) . .
O4 Cl1 O3 110.2(3) . .
O2 Cl1 O1 109.7(4) . .
O4 Cl1 O1 110.4(3) . .
O3 Cl1 O1 108.5(3) . .
C17 N1 C13 117.2(4) . .
C18 N2 N3 110.4(4) . .
C18 N2 C17 127.8(5) . .
N3 N2 C17 121.7(4) . .
C20 N3 N2 106.0(4) . .
C20 N3 Ag1 110.2(3) . 4
N2 N3 Ag1 134.9(3) . 4
C21 N4 C25 117.7(5) . .
C21 N4 Ag1 116.4(3) . 4
C25 N4 Ag1 125.5(4) . 4
C16 C15 C14 120.0(5) . .
C17 C16 C15 116.6(5) . .
N1 C17 C16 125.3(5) . .
N1 C17 N2 114.9(4) . .
C16 C17 N2 119.8(4) . .
N2 C18 C19 107.6(6) . .
C18 C19 C20 106.1(6) . .
N3 C20 C19 109.8(5) . .
N3 C20 C21 119.9(5) . .
C19 C20 C21 130.2(5) . .
N4 C21 C22 121.7(5) . .
N4 C21 C20 116.8(5) . .
C22 C21 C20 121.6(6) . .
C21 C22 C23 119.4(7) . .
C24 C23 C22 118.3(6) . .
C23 C24 C25 119.5(7) . .
N4 C25 C24 123.3(7) . .

loop_
_geom_bond_atom_site_label_1
_geom_bond_atom_site_label_2
_geom_bond_distance
_geom_bond_site_symmetry_2
Ag1 N4 2.302(4) 4
Ag1 P1 2.3600(14) .
Ag1 N3 2.399(4) 4
P1 C12 1.812(5) .
P1 C6 1.809(5) .
P1 C13 1.828(5) .
C1 C6 1.375(8) .
C1 C2 1.393(11) .
C2 C3 1.367(13) .
C3 C4 1.338(13) .
C4 C5 1.363(10) .
C5 C6 1.389(8) .
C7 C8 1.358(10) .
C7 C12 1.407(7) .
C8 C9 1.387(10) .
C9 C10 1.361(10) .
C10 C11 1.384(8) .
C11 C12 1.371(7) .
C13 N1 1.350(6) .
C13 C14 1.381(7) .
C14 C15 1.389(8) .
Cl1 O2 1.386(6) .
Cl1 O4 1.410(5) .
Cl1 O3 1.427(4) .
Cl1 O1 1.428(5) .
N1 C17 1.323(6) .
N2 C18 1.360(7) .
N2 N3 1.346(6) .
N2 C17 1.410(6) .
N3 C20 1.330(7) .
N3 Ag1 2.399(4) 4
N4 C21 1.335(7) .
N4 C25 1.338(7) .
N4 Ag1 2.302(4) 4
C15 C16 1.396(8) .
C16 C17 1.373(7) .
C18 C19 1.335(9) .
C19 C20 1.398(8) .
C20 C21 1.469(8) .
C21 C22 1.397(8) .
C22 C23 1.378(10) .
C23 C24 1.363(10) .
C24 C25 1.370(10) .
